data_2019773
loop_
_publ_author_name
'Muthulakshmi, Selvarasu'
'Kalaivani, Doraisamyraja'

_publ_section_title
;
 Crystal structure and thermal behaviour of pyridinium styphnate
;
_journal_coeditor_code SU5046
_journal_issue 2
_journal_name_full 'Acta Crystallographica Section E Crystallographic Communications'
_journal_page_first 117
_journal_paper_doi 10.1107/S2056989014027704
_journal_volume 71
_journal_year 2015
_chemical_formula_iupac 'C5 H6 N +, C6 H2 N3 O8 -'
_chemical_formula_moiety 'C5 H6 N +, C6 H2 N3 O8 -'
_chemical_formula_sum 'C11 H8 N4 O8'
_chemical_formula_weight 324.21
_chemical_name_systematic
;
Pyridinium  3-hydroxy-2,4,6-trinitrophenolate
;
_space_group_IT_number 14
_symmetry_cell_setting monoclinic
_symmetry_space_group_name_Hall '-P 2yn'
_symmetry_space_group_name_H-M 'P 1 21/n 1'
_atom_sites_solution_hydrogens geom
_atom_sites_solution_primary direct
_atom_sites_solution_secondary difmap
_audit_creation_method SHELXL-97
_cell_angle_alpha 90.00
_cell_angle_beta 90.379(5)
_cell_angle_gamma 90.00
_cell_formula_units_Z 4
_cell_length_a 5.9506(2)
_cell_length_b 8.1608(3)
_cell_length_c 27.0175(10)
_cell_measurement_reflns_used 5354
_cell_measurement_temperature 296(2)
_cell_measurement_theta_max 26.12
_cell_measurement_theta_min 2.60
_cell_volume 1311.99(8)
_computing_cell_refinement
;
APEX2 and SAINT (Bruker, 2004)
;
_computing_data_collection
;
APEX2 (Bruker, 2004)
;
_computing_data_reduction
;
SAINT and XPREP (Bruker, 2004)
;
_computing_molecular_graphics
;
ORTEP-3 for Windows (Farrugia, 2012) and Mercury (Macrae <i>et al.</i>,
2008)
;
_computing_publication_material
;
SHELXL97 (Sheldrick, 2008)
;
_computing_structure_refinement
;
SHELXL97 (Sheldrick, 2008)
;
_computing_structure_solution
;
SIR92 (Altomare <i>et al.</i>,  1993)
;
_diffrn_ambient_temperature 296(2)
_diffrn_measured_fraction_theta_full 0.998
_diffrn_measured_fraction_theta_max 0.998
_diffrn_measurement_device_type 'Bruker Kappa APEXII CCD'
_diffrn_measurement_method '\w and \f scan'
_diffrn_radiation_monochromator graphite
_diffrn_radiation_source 'fine-focus sealed tube'
_diffrn_radiation_type MoK\a
_diffrn_radiation_wavelength 0.71073
_diffrn_reflns_av_R_equivalents 0.0465
_diffrn_reflns_av_sigmaI/netI 0.0299
_diffrn_reflns_limit_h_max 7
_diffrn_reflns_limit_h_min -5
_diffrn_reflns_limit_k_max 9
_diffrn_reflns_limit_k_min -9
_diffrn_reflns_limit_l_max 32
_diffrn_reflns_limit_l_min -32
_diffrn_reflns_number 14733
_diffrn_reflns_theta_full 25.00
_diffrn_reflns_theta_max 25.00
_diffrn_reflns_theta_min 2.61
_exptl_absorpt_coefficient_mu 0.143
_exptl_absorpt_correction_T_max 0.9592
_exptl_absorpt_correction_T_min 0.9510
_exptl_absorpt_correction_type multi-scan
_exptl_absorpt_process_details
;
(SADABS; Bruker, 2004)
;
_exptl_crystal_colour yellow
_exptl_crystal_density_diffrn 1.641
_exptl_crystal_density_method 'not measured'
_exptl_crystal_description block
_exptl_crystal_F_000 664
_exptl_crystal_size_max 0.35
_exptl_crystal_size_mid 0.35
_exptl_crystal_size_min 0.30
_refine_diff_density_max 0.323
_refine_diff_density_min -0.342
_refine_ls_extinction_method none
_refine_ls_goodness_of_fit_ref 1.139
_refine_ls_hydrogen_treatment mixed
_refine_ls_matrix_type full
_refine_ls_number_parameters 212
_refine_ls_number_reflns 2296
_refine_ls_number_restraints 1
_refine_ls_restrained_S_all 1.139
_refine_ls_R_factor_all 0.0767
_refine_ls_R_factor_gt 0.0593
_refine_ls_shift/su_max 0.000
_refine_ls_shift/su_mean 0.000
_refine_ls_structure_factor_coef Fsqd
_refine_ls_weighting_details 'calc w=1/[\s^2^(Fo^2^)+(0.1017P)^2^+0.9268P] where P=(Fo^2^+2Fc^2^)/3'
_refine_ls_weighting_scheme calc
_refine_ls_wR_factor_gt 0.1768
_refine_ls_wR_factor_ref 0.1979
_reflns_number_gt 1771
_reflns_number_total 2296
_reflns_threshold_expression I>2sigma(I)
_cod_data_source_file su5046sup1.cif
_cod_data_source_block I
_cod_original_sg_symbol_H-M 'P 21/n'
_cod_database_code 2019773
_cod_database_fobs_code 2019773

loop_
_symmetry_equiv_pos_as_xyz
'x, y, z'
'-x+1/2, y+1/2, -z+1/2'
'-x, -y, -z'
'x-1/2, -y-1/2, z-1/2'

loop_
_atom_site_type_symbol
_atom_site_label
_atom_site_fract_x
_atom_site_fract_y
_atom_site_fract_z
_atom_site_U_iso_or_equiv
_atom_site_adp_type
_atom_site_calc_flag
_atom_site_refinement_flags
_atom_site_occupancy
_atom_site_symmetry_multiplicity
C C1 0.5386(5) 0.1613(3) 0.08054(10) 0.0338(6) Uani d . 1 1
C C2 0.6344(5) 0.1587(3) 0.12957(10) 0.0335(6) Uani d . 1 1
C C3 0.5003(5) 0.0711(3) 0.16385(10) 0.0330(6) Uani d . 1 1
C C4 0.3031(4) -0.0084(3) 0.15364(10) 0.0331(6) Uani d . 1 1
C C5 0.2257(4) -0.0036(3) 0.10427(10) 0.0342(7) Uani d . 1 1
C C6 0.3424(5) 0.0820(4) 0.06890(10) 0.0372(7) Uani d . 1 1
H H6 0.2873 0.0862 0.0366 0.045 Uiso calc R 1 1
C C7 1.2035(5) 0.4297(4) 0.17352(12) 0.0451(8) Uani d . 1 1
H H7 1.1200 0.3709 0.1964 0.054 Uiso calc R 1 1
C C8 1.3941(6) 0.5094(4) 0.18837(12) 0.0485(8) Uani d . 1 1
H H8 1.4407 0.5063 0.2213 0.058 Uiso calc R 1 1
C C9 1.5148(6) 0.5936(4) 0.15407(12) 0.0476(8) Uani d . 1 1
H H9 1.6461 0.6474 0.1635 0.057 Uiso calc R 1 1
C C10 1.4438(6) 0.5993(4) 0.10590(12) 0.0488(8) Uani d . 1 1
H H10 1.5250 0.6577 0.0825 0.059 Uiso calc R 1 1
C C11 1.2528(6) 0.5186(4) 0.09267(12) 0.0471(8) Uani d . 1 1
H H11 1.2027 0.5209 0.0600 0.057 Uiso calc R 1 1
N N1 0.6481(5) 0.2501(3) 0.04118(9) 0.0477(7) Uani d . 1 1
N N2 0.0254(4) -0.0877(3) 0.09001(10) 0.0445(7) Uani d . 1 1
N N3 0.5834(4) 0.0636(3) 0.21455(9) 0.0436(7) Uani d . 1 1
N N4 1.1371(4) 0.4356(3) 0.12684(10) 0.0419(6) Uani d D 1 1
O O1 0.8179(5) 0.3281(4) 0.04960(9) 0.0730(9) Uani d . 1 1
O O2 0.5667(5) 0.2440(5) 0.00022(10) 0.0953(12) Uani d . 1 1
O O3 -0.0431(5) -0.0774(4) 0.04783(9) 0.0732(8) Uani d . 1 1
O O4 -0.0736(4) -0.1705(3) 0.12168(9) 0.0589(7) Uani d . 1 1
O O5 0.5195(6) 0.1641(3) 0.24370(9) 0.0800(10) Uani d . 1 1
O O6 0.7049(5) -0.0493(5) 0.22574(10) 0.0913(11) Uani d . 1 1
O O7 0.8146(3) 0.2234(3) 0.14326(8) 0.0493(6) Uani d . 1 1
O O8 0.1994(4) -0.0845(3) 0.19071(8) 0.0478(6) Uani d . 1 1
H H8A 0.0816 -0.1247 0.1805 0.072 Uiso calc R 1 1
H H4A 1.006(6) 0.388(7) 0.1186(18) 0.118(19) Uiso d D 1 1

loop_
_atom_site_aniso_label
_atom_site_aniso_U_11
_atom_site_aniso_U_22
_atom_site_aniso_U_33
_atom_site_aniso_U_12
_atom_site_aniso_U_13
_atom_site_aniso_U_23
C1 0.0332(15) 0.0309(14) 0.0374(15) -0.0026(12) 0.0065(12) -0.0001(11)
C2 0.0283(14) 0.0298(13) 0.0424(15) 0.0001(11) 0.0028(12) -0.0035(11)
C3 0.0324(15) 0.0339(14) 0.0327(14) -0.0014(12) -0.0003(11) -0.0011(11)
C4 0.0317(15) 0.0281(13) 0.0397(15) -0.0009(11) 0.0066(12) -0.0007(11)
C5 0.0261(14) 0.0323(14) 0.0441(16) -0.0023(11) -0.0006(12) -0.0039(12)
C6 0.0367(16) 0.0374(15) 0.0374(15) 0.0010(12) -0.0014(12) -0.0043(12)
C7 0.0468(19) 0.0385(16) 0.0503(18) -0.0043(14) 0.0104(14) 0.0022(13)
C8 0.053(2) 0.0475(18) 0.0455(17) -0.0064(16) -0.0028(15) 0.0011(14)
C9 0.0424(18) 0.0414(17) 0.059(2) -0.0093(14) -0.0024(15) -0.0018(15)
C10 0.0491(19) 0.0419(17) 0.055(2) -0.0082(15) 0.0100(15) 0.0081(14)
C11 0.053(2) 0.0450(17) 0.0432(17) -0.0018(15) -0.0018(15) 0.0019(14)
N1 0.0497(16) 0.0525(16) 0.0408(15) -0.0080(13) 0.0037(12) 0.0065(12)
N2 0.0343(14) 0.0446(14) 0.0544(16) -0.0056(12) 0.0010(12) -0.0080(12)
N3 0.0395(15) 0.0515(16) 0.0398(14) -0.0069(12) 0.0005(11) 0.0036(12)
N4 0.0349(14) 0.0362(13) 0.0547(16) -0.0041(11) 0.0008(12) -0.0050(11)
O1 0.0702(18) 0.091(2) 0.0575(15) -0.0443(16) 0.0055(13) 0.0103(14)
O2 0.092(2) 0.147(3) 0.0465(15) -0.054(2) -0.0129(15) 0.0350(17)
O3 0.0594(17) 0.102(2) 0.0584(16) -0.0280(15) -0.0190(13) -0.0023(15)
O4 0.0472(14) 0.0603(15) 0.0692(16) -0.0234(12) 0.0075(12) -0.0048(12)
O5 0.133(3) 0.0616(16) 0.0453(14) 0.0037(17) -0.0071(15) -0.0118(13)
O6 0.089(2) 0.124(3) 0.0600(17) 0.052(2) -0.0210(15) 0.0014(17)
O7 0.0364(12) 0.0594(14) 0.0521(13) -0.0177(10) -0.0026(10) 0.0031(10)
O8 0.0440(13) 0.0533(13) 0.0464(12) -0.0163(10) 0.0059(10) 0.0059(10)

loop_
_atom_type_symbol
_atom_type_description
_atom_type_scat_dispersion_real
_atom_type_scat_dispersion_imag
_atom_type_scat_source
C C 0.0033 0.0016 'International Tables Vol C Tables 4.2.6.8 and 6.1.1.4'
H H 0.0000 0.0000 'International Tables Vol C Tables 4.2.6.8 and 6.1.1.4'
N N 0.0061 0.0033 'International Tables Vol C Tables 4.2.6.8 and 6.1.1.4'
O O 0.0106 0.0060 'International Tables Vol C Tables 4.2.6.8 and 6.1.1.4'

loop_
_geom_angle_atom_site_label_1
_geom_angle_atom_site_label_2
_geom_angle_atom_site_label_3
_geom_angle
C6 C1 C2 122.4(3)
C6 C1 N1 117.1(3)
C2 C1 N1 120.5(2)
O7 C2 C3 120.3(3)
O7 C2 C1 126.9(3)
C3 C2 C1 112.8(2)
C4 C3 C2 126.3(3)
C4 C3 N3 117.1(2)
C2 C3 N3 116.5(2)
O8 C4 C3 118.1(2)
O8 C4 C5 125.0(2)
C3 C4 C5 116.9(2)
C6 C5 C4 120.5(2)
C6 C5 N2 118.8(3)
C4 C5 N2 120.7(3)
C1 C6 C5 120.9(3)
C1 C6 H6 119.5
C5 C6 H6 119.5
N4 C7 C8 120.4(3)
N4 C7 H7 119.8
C8 C7 H7 119.8
C9 C8 C7 118.7(3)
C9 C8 H8 120.6
C7 C8 H8 120.6
C8 C9 C10 120.3(3)
C8 C9 H9 119.9
C10 C9 H9 119.9
C11 C10 C9 119.1(3)
C11 C10 H10 120.4
C9 C10 H10 120.4
N4 C11 C10 119.8(3)
N4 C11 H11 120.1
C10 C11 H11 120.1
O2 N1 O1 121.5(3)
O2 N1 C1 118.3(3)
O1 N1 C1 120.2(3)
O3 N2 O4 121.9(3)
O3 N2 C5 119.8(3)
O4 N2 C5 118.4(3)
O5 N3 O6 123.2(3)
O5 N3 C3 118.8(3)
O6 N3 C3 117.8(3)
C7 N4 C11 121.7(3)
C7 N4 H4A 118(3)
C11 N4 H4A 120(3)
C4 O8 H8A 109.5

loop_
_geom_bond_atom_site_label_1
_geom_bond_atom_site_label_2
_geom_bond_distance
C1 C6 1.369(4)
C1 C2 1.439(4)
C1 N1 1.445(4)
C2 O7 1.249(3)
C2 C3 1.420(4)
C3 C4 1.367(4)
C3 N3 1.454(4)
C4 O8 1.333(3)
C4 C5 1.409(4)
C5 C6 1.376(4)
C5 N2 1.426(4)
C6 H6 0.9300
C7 N4 1.320(4)
C7 C8 1.366(5)
C7 H7 0.9300
C8 C9 1.362(5)
C8 H8 0.9300
C9 C10 1.366(4)
C9 H9 0.9300
C10 C11 1.359(5)
C10 H10 0.9300
C11 N4 1.339(4)
C11 H11 0.9300
N1 O2 1.206(4)
N1 O1 1.215(4)
N2 O3 1.211(3)
N2 O4 1.242(3)
N3 O5 1.200(4)
N3 O6 1.208(4)
N4 H4A 0.90(2)
O8 H8A 0.8200

loop_
_geom_hbond_atom_site_label_D
_geom_hbond_atom_site_label_H
_geom_hbond_atom_site_label_A
_geom_hbond_site_symmetry_A
_geom_hbond_distance_DH
_geom_hbond_distance_HA
_geom_hbond_distance_DA
_geom_hbond_angle_DHA
N4 H4A O1 . 0.90(2) 2.22(4) 2.946(4) 137(4)
N4 H4A O7 . 0.90(2) 1.88(4) 2.625(3) 138(5)
O8 H8A N2 . 0.82 2.48 2.905(3) 113
O8 H8A O4 . 0.82 1.87 2.563(3) 141
O8 H8A O6 1_455 0.82 2.63 3.110(4) 119
C8 H8 O6 2_755 0.93 2.58 3.352(5) 141
C8 H8 O8 2_655 0.93 2.63 3.405(4) 141
C10 H10 O2 3_765 0.93 2.43 3.139(4) 133

loop_
_geom_torsion_atom_site_label_1
_geom_torsion_atom_site_label_2
_geom_torsion_atom_site_label_3
_geom_torsion_atom_site_label_4
_geom_torsion
C6 C1 C2 O7 178.0(3)
N1 C1 C2 O7 -2.3(4)
C6 C1 C2 C3 -2.0(4)
N1 C1 C2 C3 177.7(2)
O7 C2 C3 C4 -178.4(3)
C1 C2 C3 C4 1.6(4)
O7 C2 C3 N3 0.6(4)
C1 C2 C3 N3 -179.4(2)
C2 C3 C4 O8 -179.9(3)
N3 C3 C4 O8 1.1(4)
C2 C3 C4 C5 0.3(4)
N3 C3 C4 C5 -178.7(2)
O8 C4 C5 C6 178.3(3)
C3 C4 C5 C6 -1.9(4)
O8 C4 C5 N2 -1.8(4)
C3 C4 C5 N2 178.0(2)
C2 C1 C6 C5 0.6(4)
N1 C1 C6 C5 -179.2(3)
C4 C5 C6 C1 1.5(4)
N2 C5 C6 C1 -178.3(3)
N4 C7 C8 C9 -0.6(5)
C7 C8 C9 C10 0.8(5)
C8 C9 C10 C11 -0.7(5)
C9 C10 C11 N4 0.3(5)
C6 C1 N1 O2 -3.0(5)
C2 C1 N1 O2 177.3(3)
C6 C1 N1 O1 177.1(3)
C2 C1 N1 O1 -2.6(4)
C6 C5 N2 O3 -2.8(4)
C4 C5 N2 O3 177.3(3)
C6 C5 N2 O4 177.0(3)
C4 C5 N2 O4 -2.9(4)
C4 C3 N3 O5 -87.2(4)
C2 C3 N3 O5 93.7(3)
C4 C3 N3 O6 89.1(4)
C2 C3 N3 O6 -90.0(4)
C8 C7 N4 C11 0.2(5)
C10 C11 N4 C7 0.0(5)
